data_7720843
loop_
_publ_author_name
'Kumar, Hemant'
'Kelley, Steven P.'
'Batra, Tanya'
'Nagendran, Selvarajan'
'Walensky, Justin R.'

_publ_section_title
;
 Aluminum dihydride from E(IV) precursors (E = Si, Ge) and its
 bond-activation reactivities.
;
_journal_issue 16
_journal_name_full 'Dalton transactions (Cambridge, England : 2003)'
_journal_page_first 6453
_journal_page_last 6461
_journal_paper_doi 10.1039/d6dt00474a
_journal_volume 55
_journal_year 2026
_chemical_formula_moiety 'C60 H100 Al4 N8, 2(C4 H8 O)'
_chemical_formula_sum 'C68 H116 Al4 N8 O2'
_chemical_formula_weight 1185.60
_space_group_crystal_system monoclinic
_space_group_IT_number 14
_space_group_name_Hall '-P 2ybc'
_space_group_name_H-M_alt 'P 1 21/c 1'
_atom_sites_solution_hydrogens mixed
_atom_sites_solution_primary dual
_atom_sites_solution_secondary difmap
_audit_creation_date 2026-01-26
_audit_creation_method
;
Olex2 1.2
(compiled 2018.05.29 svn.r3508 for OlexSys, GUI svn.r5506)
;
_audit_update_record
;
2026-02-19 deposited with the CCDC.	2026-04-02 downloaded from the CCDC.
;
_cell_angle_alpha 90
_cell_angle_beta 112.512(2)
_cell_angle_gamma 90
_cell_formula_units_Z 2
_cell_length_a 14.1971(8)
_cell_length_b 16.5632(8)
_cell_length_c 16.4240(9)
_cell_measurement_reflns_used 9654
_cell_measurement_temperature 173.0
_cell_measurement_theta_max 28.102
_cell_measurement_theta_min 2.410
_cell_volume 3567.8(3)
_computing_cell_refinement 'Bruker Apex4 V.2022.1-1/SAINT V8.40B'
_computing_data_collection 'Bruker Apex4 V.2022.1-1'
_computing_data_reduction 'Bruker Apex4 V.2022.1-1/SAINT V8.40B'
_computing_molecular_graphics 'Olex2 (Dolomanov et al., 2009)'
_computing_publication_material 'Olex2 (Dolomanov et al., 2009)'
_computing_structure_refinement 'ShelXL (Sheldrick, 2015)'
_computing_structure_solution 'SHELXT 2018/2 (Sheldrick, 2018)'
_diffrn_ambient_temperature 173.0
_diffrn_measured_fraction_theta_full 0.995
_diffrn_measured_fraction_theta_max 0.995
_diffrn_measurement_device_type 'Bruker Photon II CMOS area detector'
_diffrn_measurement_method 'shutterless omega and phi scans'
_diffrn_radiation_monochromator 'mirror optics'
_diffrn_radiation_type MoK\a
_diffrn_radiation_wavelength 0.71073
_diffrn_reflns_av_R_equivalents 0.0529
_diffrn_reflns_av_unetI/netI 0.0205
_diffrn_reflns_Laue_measured_fraction_full 0.995
_diffrn_reflns_Laue_measured_fraction_max 0.995
_diffrn_reflns_limit_h_max 17
_diffrn_reflns_limit_h_min -17
_diffrn_reflns_limit_k_max 20
_diffrn_reflns_limit_k_min -20
_diffrn_reflns_limit_l_max 20
_diffrn_reflns_limit_l_min -20
_diffrn_reflns_number 115191
_diffrn_reflns_point_group_measured_fraction_full 0.995
_diffrn_reflns_point_group_measured_fraction_max 0.995
_diffrn_reflns_theta_full 25.242
_diffrn_reflns_theta_max 26.372
_diffrn_reflns_theta_min 2.535
_diffrn_source 'Incoatec IMuS microfocus Mo tube'
_diffrn_standards_number 0
_exptl_absorpt_coefficient_mu 0.112
_exptl_absorpt_correction_T_max 0.7457
_exptl_absorpt_correction_T_min 0.7189
_exptl_absorpt_correction_type multi-scan
_exptl_absorpt_process_details 'Bruker AXScale'
_exptl_crystal_colour 'clear yellowish yellow'
_exptl_crystal_colour_lustre clear
_exptl_crystal_colour_modifier yellowish
_exptl_crystal_colour_primary yellow
_exptl_crystal_density_diffrn 1.104
_exptl_crystal_description block
_exptl_crystal_F_000 1296
_exptl_crystal_size_max 0.04
_exptl_crystal_size_mid 0.01
_exptl_crystal_size_min 0.01
_refine_diff_density_max 0.479
_refine_diff_density_min -0.340
_refine_diff_density_rms 0.050
_refine_ls_extinction_method none
_refine_ls_goodness_of_fit_ref 1.069
_refine_ls_hydrogen_treatment mixed
_refine_ls_matrix_type full
_refine_ls_number_parameters 345
_refine_ls_number_reflns 7270
_refine_ls_number_restraints 0
_refine_ls_restrained_S_all 1.069
_refine_ls_R_factor_all 0.0556
_refine_ls_R_factor_gt 0.0461
_refine_ls_shift/su_max 0.001
_refine_ls_shift/su_mean 0.000
_refine_ls_structure_factor_coef Fsqd
_refine_ls_weighting_details 'w=1/[\s^2^(Fo^2^)+(0.0663P)^2^+1.9122P] where P=(Fo^2^+2Fc^2^)/3'
_refine_ls_weighting_scheme calc
_refine_ls_wR_factor_gt 0.1280
_refine_ls_wR_factor_ref 0.1354
_reflns_Friedel_coverage 0.000
_reflns_number_gt 6095
_reflns_number_total 7270
_reflns_threshold_expression 'I > 2\s(I)'
_cod_data_source_file d6dt00474a2.cif
_cod_data_source_block 2
_cod_depositor_comments 'Adding full bibliography for 7720842--7720848.cif.'
_cod_database_code 7720843
_shelx_shelxl_version_number 2019/3
_shelx_space_group_comment
;
The symmetry employed for this shelxl refinement is uniquely defined
by the following loop, which should always be used as a source of
symmetry information in preference to the above space-group names.
They are only intended as comments.
;
_shelx_estimated_absorpt_t_max 1.000
_shelx_estimated_absorpt_t_min 1.000
_olex2_refinement_description
;
1. Fixed Uiso
 At 1.2 times of:
  All C(H) groups, H2A of Al2, All C(H,H) groups, All Al(H,H) groups
 At 1.5 times of:
  All C(H,H,H) groups, H2B of Al2
2.a Ternary CH refined with riding coordinates:
 C9(H9), C12(H12), C24(H24), C27(H27)
2.b Secondary CH2 refined with riding coordinates:
 C8(H8A,H8B), C11(H11A,H11B), C23(H23A,H23B), C26(H26A,H26B)
2.c Aromatic/amide H refined with riding coordinates:
 C2(H2), C3(H3), C4(H4), C5(H5), C6(H6), C18(H18), C19(H19), C20(H20),
 C21(H21), C22(H22)
2.d Idealised Me refined as rotating group:
 C10(H10A,H10B,H10C), C13(H13A,H13B,H13C), C14(H14A,H14B,H14C), C15(H15A,H15B,
 H15C), C25(H25A,H25B,H25C), C28(H28A,H28B,H28C), C29(H29A,H29B,H29C), C30(H30A,
 H30B,H30C)
;
_smtbx_masks_special_details
;
A solvent mask was calculated and 219 electrons were 
found in a volume of 719\%A^3^ in 1 void per unit cell. 
This is consistent with the presence of 
1[C4H8O] per Asymmetric Unit 
which account for 160 electrons 
per unit cell.
;
_smtbx_masks_void_probe_radius 1.2
_smtbx_masks_void_truncation_radius 1.2
_olex2_submission_special_instructions 'No special instructions were received'

loop_
_space_group_symop_operation_xyz
'x, y, z'
'-x, y+1/2, -z+1/2'
'-x, -y, -z'
'x, -y-1/2, z-1/2'

loop_
_atom_site_label
_atom_site_type_symbol
_atom_site_fract_x
_atom_site_fract_y
_atom_site_fract_z
_atom_site_U_iso_or_equiv
_atom_site_adp_type
_atom_site_occupancy
_atom_site_site_symmetry_order
_atom_site_calc_flag
_atom_site_refinement_flags_posn
_atom_site_refinement_flags_adp
_atom_site_refinement_flags_occupancy
_atom_site_disorder_assembly
_atom_site_disorder_group
Al1 Al 0.53207(4) 0.46838(3) 0.94032(3) 0.02035(12) Uani 1 1 d . . . . .
H1A H 0.4024(14) 0.4779(11) 0.8711(12) 0.024 Uiso 1 1 d R . . . .
H1B H 0.5131(14) 0.5610(11) 0.9814(12) 0.024 Uiso 1 1 d R . . . .
Al2 Al 0.29927(4) 0.52918(3) 0.86137(3) 0.02325(13) Uani 1 1 d . . . . .
H2A H 0.3480(14) 0.5280(11) 0.9754(12) 0.028 Uiso 1 1 d R . . . .
H2B H 0.3222(15) 0.6159(12) 0.8408(13) 0.035 Uiso 1 1 d R . . . .
N1 N 0.57369(10) 0.50642(8) 0.84849(9) 0.0228(3) Uani 1 1 d . . . . .
N2 N 0.16878(11) 0.51504(9) 0.86869(9) 0.0274(3) Uani 1 1 d . . . . .
N3 N 0.55166(10) 0.36492(8) 0.89719(9) 0.0228(3) Uani 1 1 d . . . . .
N4 N 0.22887(11) 0.47618(8) 0.74840(9) 0.0267(3) Uani 1 1 d . . . . .
C1 C 0.58231(12) 0.36621(10) 0.82967(10) 0.0236(3) Uani 1 1 d . . . . .
C2 C 0.61034(14) 0.29587(11) 0.79642(13) 0.0329(4) Uani 1 1 d . . . . .
H2 H 0.609921 0.248404 0.828749 0.040 Uiso 1 1 calc R . . . .
C3 C 0.63846(16) 0.28267(12) 0.72540(14) 0.0400(5) Uani 1 1 d . . . . .
H3 H 0.656514 0.228540 0.718824 0.048 Uiso 1 1 calc R . . . .
C4 C 0.64431(16) 0.33561(13) 0.66303(13) 0.0415(5) Uani 1 1 d . . . . .
H4 H 0.661723 0.313709 0.617174 0.050 Uiso 1 1 calc R . . . .
C5 C 0.62718(16) 0.41761(13) 0.66110(12) 0.0394(4) Uani 1 1 d . . . . .
H5 H 0.630617 0.444843 0.611411 0.047 Uiso 1 1 calc R . . . .
C6 C 0.60574(14) 0.46658(11) 0.72016(12) 0.0322(4) Uani 1 1 d . . . . .
H6 H 0.601508 0.522354 0.705711 0.039 Uiso 1 1 calc R . . . .
C7 C 0.58895(12) 0.44944(10) 0.79781(10) 0.0233(3) Uani 1 1 d . . . . .
C8 C 0.57678(14) 0.59329(10) 0.83215(11) 0.0277(4) Uani 1 1 d . . . . .
H8A H 0.522136 0.620433 0.845374 0.033 Uiso 1 1 calc R . . . .
H8B H 0.562698 0.601859 0.768903 0.033 Uiso 1 1 calc R . . . .
C9 C 0.67882(16) 0.63230(11) 0.88708(12) 0.0370(4) Uani 1 1 d . . . . .
H9 H 0.697383 0.615142 0.949690 0.044 Uiso 1 1 calc R . . . .
C10 C 0.76466(17) 0.60612(15) 0.85899(15) 0.0508(6) Uani 1 1 d . . . . .
H10A H 0.828653 0.631247 0.897695 0.076 Uiso 1 1 calc GR . . . .
H10B H 0.748964 0.623020 0.798000 0.076 Uiso 1 1 calc GR . . . .
H10C H 0.771642 0.547242 0.863180 0.076 Uiso 1 1 calc GR . . . .
C11 C 0.53992(14) 0.28858(10) 0.93751(11) 0.0272(4) Uani 1 1 d . . . . .
H11A H 0.537830 0.300414 0.995885 0.033 Uiso 1 1 calc R . . . .
H11B H 0.600892 0.254851 0.947427 0.033 Uiso 1 1 calc R . . . .
C12 C 0.44492(14) 0.23961(10) 0.88370(11) 0.0303(4) Uani 1 1 d . . . . .
H12 H 0.448570 0.226564 0.825535 0.036 Uiso 1 1 calc R . . . .
C13 C 0.44444(18) 0.16045(11) 0.93062(14) 0.0428(5) Uani 1 1 d . . . . .
H13A H 0.383543 0.129311 0.895985 0.064 Uiso 1 1 calc GR . . . .
H13B H 0.443904 0.171795 0.989006 0.064 Uiso 1 1 calc GR . . . .
H13C H 0.505560 0.129268 0.937087 0.064 Uiso 1 1 calc GR . . . .
C14 C 0.6667(2) 0.72430(12) 0.88343(15) 0.0549(6) Uani 1 1 d . . . . .
H14A H 0.731176 0.749394 0.921160 0.082 Uiso 1 1 calc GR . . . .
H14B H 0.613005 0.739544 0.904205 0.082 Uiso 1 1 calc GR . . . .
H14C H 0.648151 0.742806 0.822586 0.082 Uiso 1 1 calc GR . . . .
C15 C 0.34724(16) 0.28718(12) 0.86636(14) 0.0417(5) Uani 1 1 d . . . . .
H15A H 0.288373 0.254694 0.830224 0.063 Uiso 1 1 calc GR . . . .
H15B H 0.348869 0.337255 0.835141 0.063 Uiso 1 1 calc GR . . . .
H15C H 0.341670 0.300180 0.922554 0.063 Uiso 1 1 calc GR . . . .
C16 C 0.09494(13) 0.48218(10) 0.79844(12) 0.0296(4) Uani 1 1 d . . . . .
C17 C 0.13162(13) 0.45642(10) 0.72933(11) 0.0293(4) Uani 1 1 d . . . . .
C18 C 0.07270(15) 0.41262(12) 0.65270(13) 0.0386(4) Uani 1 1 d . . . . .
H18 H 0.109618 0.395424 0.618263 0.046 Uiso 1 1 calc R . . . .
C19 C -0.02846(18) 0.39045(15) 0.61909(14) 0.0501(6) Uani 1 1 d . . . . .
H19 H -0.049583 0.361368 0.565191 0.060 Uiso 1 1 calc R . . . .
C20 C -0.10417(17) 0.40350(16) 0.65075(15) 0.0537(6) Uani 1 1 d . . . . .
H20 H -0.170627 0.384872 0.615459 0.064 Uiso 1 1 calc R . . . .
C21 C -0.09219(16) 0.44120(16) 0.72915(15) 0.0504(6) Uani 1 1 d . . . . .
H21 H -0.152332 0.444718 0.741298 0.060 Uiso 1 1 calc R . . . .
C22 C -0.00632(15) 0.47451(13) 0.79246(14) 0.0410(5) Uani 1 1 d . . . . .
H22 H -0.017588 0.496472 0.841397 0.049 Uiso 1 1 calc R . . . .
C23 C 0.14750(14) 0.53773(11) 0.94654(12) 0.0324(4) Uani 1 1 d . . . . .
H23A H 0.212100 0.535086 0.998990 0.039 Uiso 1 1 calc R . . . .
H23B H 0.100638 0.497126 0.954605 0.039 Uiso 1 1 calc R . . . .
C24 C 0.10092(15) 0.62111(13) 0.94343(13) 0.0397(5) Uani 1 1 d . . . . .
H24 H 0.038546 0.625779 0.888087 0.048 Uiso 1 1 calc R . . . .
C25 C 0.0704(2) 0.63095(18) 1.02205(19) 0.0644(7) Uani 1 1 d . . . . .
H25A H 0.035451 0.682761 1.017734 0.097 Uiso 1 1 calc GR . . . .
H25B H 0.131466 0.629525 1.076593 0.097 Uiso 1 1 calc GR . . . .
H25C H 0.024493 0.586893 1.022509 0.097 Uiso 1 1 calc GR . . . .
C26 C 0.27995(14) 0.45251(11) 0.68960(12) 0.0315(4) Uani 1 1 d . . . . .
H26A H 0.262826 0.395463 0.672221 0.038 Uiso 1 1 calc R . . . .
H26B H 0.354554 0.455537 0.722934 0.038 Uiso 1 1 calc R . . . .
C27 C 0.25287(15) 0.50334(12) 0.60586(12) 0.0329(4) Uani 1 1 d . . . . .
H27 H 0.177080 0.503596 0.574107 0.040 Uiso 1 1 calc R . . . .
C28 C 0.28938(19) 0.58971(13) 0.62697(14) 0.0470(5) Uani 1 1 d . . . . .
H28A H 0.267514 0.621267 0.572383 0.070 Uiso 1 1 calc GR . . . .
H28B H 0.363955 0.590464 0.655276 0.070 Uiso 1 1 calc GR . . . .
H28C H 0.260266 0.613224 0.666912 0.070 Uiso 1 1 calc GR . . . .
C29 C 0.17572(18) 0.68692(13) 0.94383(17) 0.0516(6) Uani 1 1 d . . . . .
H29A H 0.144093 0.739920 0.941488 0.077 Uiso 1 1 calc GR . . . .
H29B H 0.194078 0.680432 0.892441 0.077 Uiso 1 1 calc GR . . . .
H29C H 0.237216 0.682845 0.997832 0.077 Uiso 1 1 calc GR . . . .
C30 C 0.3008(2) 0.46429(15) 0.54632(15) 0.0531(6) Uani 1 1 d . . . . .
H30A H 0.287908 0.498302 0.494335 0.080 Uiso 1 1 calc GR . . . .
H30B H 0.270574 0.410852 0.527650 0.080 Uiso 1 1 calc GR . . . .
H30C H 0.374444 0.458721 0.578884 0.080 Uiso 1 1 calc GR . . . .

loop_
_atom_site_aniso_label
_atom_site_aniso_U_11
_atom_site_aniso_U_22
_atom_site_aniso_U_33
_atom_site_aniso_U_23
_atom_site_aniso_U_13
_atom_site_aniso_U_12
Al1 0.0252(3) 0.0188(2) 0.0180(2) -0.00108(17) 0.00925(19) -0.00112(18)
Al2 0.0255(3) 0.0210(2) 0.0214(2) 0.00073(18) 0.00689(19) -0.00092(18)
N1 0.0285(7) 0.0185(6) 0.0222(6) 0.0005(5) 0.0108(6) -0.0006(5)
N2 0.0296(7) 0.0291(7) 0.0245(7) 0.0002(6) 0.0115(6) -0.0014(6)
N3 0.0282(7) 0.0191(6) 0.0220(6) 0.0003(5) 0.0104(6) -0.0002(5)
N4 0.0289(7) 0.0275(7) 0.0242(7) -0.0001(6) 0.0106(6) 0.0002(6)
C1 0.0242(8) 0.0238(8) 0.0224(8) -0.0032(6) 0.0086(6) -0.0016(6)
C2 0.0399(10) 0.0251(9) 0.0382(10) -0.0044(7) 0.0199(8) -0.0008(7)
C3 0.0446(11) 0.0338(10) 0.0484(12) -0.0157(9) 0.0255(9) -0.0019(8)
C4 0.0458(11) 0.0497(12) 0.0392(11) -0.0187(9) 0.0276(9) -0.0087(9)
C5 0.0460(11) 0.0503(12) 0.0296(9) -0.0058(8) 0.0231(9) -0.0068(9)
C6 0.0414(10) 0.0323(9) 0.0265(9) -0.0009(7) 0.0168(8) -0.0034(8)
C7 0.0223(8) 0.0255(8) 0.0216(8) -0.0010(6) 0.0079(6) -0.0012(6)
C8 0.0386(9) 0.0205(8) 0.0262(8) 0.0027(6) 0.0148(7) -0.0012(7)
C9 0.0530(12) 0.0291(9) 0.0247(9) 0.0014(7) 0.0103(8) -0.0123(8)
C10 0.0416(12) 0.0605(14) 0.0476(13) 0.0008(10) 0.0140(10) -0.0176(10)
C11 0.0381(9) 0.0192(8) 0.0238(8) 0.0005(6) 0.0115(7) -0.0015(7)
C12 0.0427(10) 0.0237(8) 0.0259(8) -0.0036(7) 0.0148(8) -0.0073(7)
C13 0.0630(13) 0.0256(9) 0.0444(11) -0.0021(8) 0.0256(10) -0.0108(9)
C14 0.0887(18) 0.0279(10) 0.0372(11) -0.0016(8) 0.0119(11) -0.0182(11)
C15 0.0420(11) 0.0360(11) 0.0471(12) -0.0024(9) 0.0170(9) -0.0090(8)
C16 0.0298(9) 0.0290(9) 0.0293(9) 0.0019(7) 0.0105(7) -0.0021(7)
C17 0.0321(9) 0.0281(9) 0.0261(8) 0.0026(7) 0.0094(7) -0.0013(7)
C18 0.0428(11) 0.0412(11) 0.0317(10) -0.0074(8) 0.0141(8) -0.0117(9)
C19 0.0505(13) 0.0605(14) 0.0379(11) -0.0134(10) 0.0153(10) -0.0235(11)
C20 0.0368(11) 0.0714(16) 0.0471(13) -0.0146(11) 0.0096(10) -0.0196(11)
C21 0.0328(11) 0.0679(15) 0.0513(13) -0.0095(11) 0.0171(10) -0.0119(10)
C22 0.0335(10) 0.0512(12) 0.0402(11) -0.0070(9) 0.0161(9) -0.0068(9)
C23 0.0342(9) 0.0399(10) 0.0246(8) 0.0003(7) 0.0131(7) -0.0026(8)
C24 0.0361(10) 0.0476(12) 0.0381(10) -0.0079(9) 0.0171(9) 0.0013(9)
C25 0.0739(17) 0.0696(17) 0.0703(17) -0.0175(14) 0.0504(15) -0.0044(14)
C26 0.0334(9) 0.0339(9) 0.0279(9) -0.0036(7) 0.0125(7) 0.0035(7)
C27 0.0356(10) 0.0373(10) 0.0266(9) -0.0004(8) 0.0126(8) -0.0027(8)
C28 0.0629(14) 0.0407(11) 0.0401(11) -0.0007(9) 0.0228(10) -0.0102(10)
C29 0.0565(14) 0.0346(11) 0.0703(16) -0.0033(10) 0.0317(12) 0.0023(10)
C30 0.0716(16) 0.0593(14) 0.0388(12) -0.0010(10) 0.0329(11) 0.0080(12)

loop_
_atom_type_symbol
_atom_type_description
_atom_type_scat_dispersion_real
_atom_type_scat_dispersion_imag
_atom_type_scat_source
C C 0.0033 0.0016 'International Tables Vol C Tables 4.2.6.8 and 6.1.1.4'
H H 0.0000 0.0000 'International Tables Vol C Tables 4.2.6.8 and 6.1.1.4'
Al Al 0.0645 0.0514 'International Tables Vol C Tables 4.2.6.8 and 6.1.1.4'
N N 0.0061 0.0033 'International Tables Vol C Tables 4.2.6.8 and 6.1.1.4'
O O 0.0106 0.0060 'International Tables Vol C Tables 4.2.6.8 and 6.1.1.4'

loop_
_geom_angle_atom_site_label_1
_geom_angle_atom_site_label_2
_geom_angle_atom_site_label_3
_geom_angle
_geom_angle_site_symmetry_1
_geom_angle_site_symmetry_3
_geom_angle_publ_flag
Al1 Al1 H1A 82.7(6) 3_667 . ?
Al1 Al1 H1B 38.9(6) 3_667 . ?
H1A Al1 H1B 83.9(8) . . ?
N1 Al1 Al1 137.73(5) . 3_667 ?
N1 Al1 H1A 91.4(6) . . ?
N1 Al1 H1B 98.9(6) . . ?
N3 Al1 Al1 139.56(5) . 3_667 ?
N3 Al1 H1A 96.0(6) . . ?
N3 Al1 H1B 178.5(6) . . ?
N3 Al1 N1 82.60(6) . . ?
H1A Al2 H2A 85.2(9) . . ?
H1A Al2 H2B 104.4(10) . . ?
H2A Al2 H2B 102.6(10) . . ?
N2 Al2 H1A 140.9(6) . . ?
N2 Al2 H2A 85.8(6) . . ?
N2 Al2 H2B 114.8(7) . . ?
N2 Al2 N4 81.31(6) . . ?
N4 Al2 H1A 88.4(6) . . ?
N4 Al2 H2A 150.8(6) . . ?
N4 Al2 H2B 106.6(7) . . ?
C7 N1 Al1 115.52(11) . . ?
C7 N1 C8 123.91(14) . . ?
C8 N1 Al1 120.27(11) . . ?
C16 N2 Al2 116.83(12) . . ?
C16 N2 C23 119.89(15) . . ?
C23 N2 Al2 123.27(11) . . ?
C1 N3 Al1 115.59(11) . . ?
C1 N3 C11 121.17(13) . . ?
C11 N3 Al1 123.15(10) . . ?
C17 N4 Al2 116.21(12) . . ?
C17 N4 C26 120.54(15) . . ?
C26 N4 Al2 123.06(11) . . ?
N3 C1 C2 122.59(15) . . ?
N3 C1 C7 112.97(13) . . ?
C2 C1 C7 124.35(15) . . ?
C1 C2 H2 113.9 . . ?
C3 C2 C1 132.22(18) . . ?
C3 C2 H2 113.9 . . ?
C2 C3 H3 114.9 . . ?
C4 C3 C2 130.16(18) . . ?
C4 C3 H3 114.9 . . ?
C3 C4 H4 117.1 . . ?
C3 C4 C5 125.82(17) . . ?
C5 C4 H4 117.1 . . ?
C4 C5 H5 114.9 . . ?
C4 C5 C6 130.20(18) . . ?
C6 C5 H5 114.9 . . ?
C5 C6 H6 113.9 . . ?
C5 C6 C7 132.29(18) . . ?
C7 C6 H6 113.9 . . ?
N1 C7 C1 112.90(14) . . ?
N1 C7 C6 123.14(15) . . ?
C6 C7 C1 123.92(15) . . ?
N1 C8 H8A 108.9 . . ?
N1 C8 H8B 108.9 . . ?
N1 C8 C9 113.27(14) . . ?
H8A C8 H8B 107.7 . . ?
C9 C8 H8A 108.9 . . ?
C9 C8 H8B 108.9 . . ?
C8 C9 H9 107.7 . . ?
C8 C9 C14 109.32(18) . . ?
C10 C9 C8 112.90(16) . . ?
C10 C9 H9 107.7 . . ?
C10 C9 C14 111.25(19) . . ?
C14 C9 H9 107.7 . . ?
C9 C10 H10A 109.5 . . ?
C9 C10 H10B 109.5 . . ?
C9 C10 H10C 109.5 . . ?
H10A C10 H10B 109.5 . . ?
H10A C10 H10C 109.5 . . ?
H10B C10 H10C 109.5 . . ?
N3 C11 H11A 108.5 . . ?
N3 C11 H11B 108.5 . . ?
N3 C11 C12 115.05(14) . . ?
H11A C11 H11B 107.5 . . ?
C12 C11 H11A 108.5 . . ?
C12 C11 H11B 108.5 . . ?
C11 C12 H12 108.0 . . ?
C13 C12 C11 109.74(15) . . ?
C13 C12 H12 108.0 . . ?
C13 C12 C15 111.09(16) . . ?
C15 C12 C11 111.80(15) . . ?
C15 C12 H12 108.0 . . ?
C12 C13 H13A 109.5 . . ?
C12 C13 H13B 109.5 . . ?
C12 C13 H13C 109.5 . . ?
H13A C13 H13B 109.5 . . ?
H13A C13 H13C 109.5 . . ?
H13B C13 H13C 109.5 . . ?
C9 C14 H14A 109.5 . . ?
C9 C14 H14B 109.5 . . ?
C9 C14 H14C 109.5 . . ?
H14A C14 H14B 109.5 . . ?
H14A C14 H14C 109.5 . . ?
H14B C14 H14C 109.5 . . ?
C12 C15 H15A 109.5 . . ?
C12 C15 H15B 109.5 . . ?
C12 C15 H15C 109.5 . . ?
H15A C15 H15B 109.5 . . ?
H15A C15 H15C 109.5 . . ?
H15B C15 H15C 109.5 . . ?
N2 C16 C17 112.82(15) . . ?
N2 C16 C22 122.48(17) . . ?
C22 C16 C17 124.70(16) . . ?
N4 C17 C16 112.65(15) . . ?
N4 C17 C18 122.71(17) . . ?
C18 C17 C16 124.58(16) . . ?
C17 C18 H18 114.2 . . ?
C19 C18 C17 131.6(2) . . ?
C19 C18 H18 114.2 . . ?
C18 C19 H19 114.7 . . ?
C18 C19 C20 130.7(2) . . ?
C20 C19 H19 114.7 . . ?
C19 C20 H20 117.0 . . ?
C19 C20 C21 125.9(2) . . ?
C21 C20 H20 117.0 . . ?
C20 C21 H21 115.1 . . ?
C22 C21 C20 129.9(2) . . ?
C22 C21 H21 115.1 . . ?
C16 C22 H22 113.9 . . ?
C21 C22 C16 132.3(2) . . ?
C21 C22 H22 113.9 . . ?
N2 C23 H23A 108.4 . . ?
N2 C23 H23B 108.4 . . ?
N2 C23 C24 115.69(15) . . ?
H23A C23 H23B 107.4 . . ?
C24 C23 H23A 108.4 . . ?
C24 C23 H23B 108.4 . . ?
C23 C24 H24 108.8 . . ?
C25 C24 C23 109.27(19) . . ?
C25 C24 H24 108.8 . . ?
C29 C24 C23 110.87(16) . . ?
C29 C24 H24 108.8 . . ?
C29 C24 C25 110.21(19) . . ?
C24 C25 H25A 109.5 . . ?
C24 C25 H25B 109.5 . . ?
C24 C25 H25C 109.5 . . ?
H25A C25 H25B 109.5 . . ?
H25A C25 H25C 109.5 . . ?
H25B C25 H25C 109.5 . . ?
N4 C26 H26A 108.4 . . ?
N4 C26 H26B 108.4 . . ?
N4 C26 C27 115.30(15) . . ?
H26A C26 H26B 107.5 . . ?
C27 C26 H26A 108.4 . . ?
C27 C26 H26B 108.4 . . ?
C26 C27 H27 108.7 . . ?
C26 C27 C30 108.73(16) . . ?
C28 C27 C26 111.55(16) . . ?
C28 C27 H27 108.7 . . ?
C28 C27 C30 110.37(17) . . ?
C30 C27 H27 108.7 . . ?
C27 C28 H28A 109.5 . . ?
C27 C28 H28B 109.5 . . ?
C27 C28 H28C 109.5 . . ?
H28A C28 H28B 109.5 . . ?
H28A C28 H28C 109.5 . . ?
H28B C28 H28C 109.5 . . ?
C24 C29 H29A 109.5 . . ?
C24 C29 H29B 109.5 . . ?
C24 C29 H29C 109.5 . . ?
H29A C29 H29B 109.5 . . ?
H29A C29 H29C 109.5 . . ?
H29B C29 H29C 109.5 . . ?
C27 C30 H30A 109.5 . . ?
C27 C30 H30B 109.5 . . ?
C27 C30 H30C 109.5 . . ?
H30A C30 H30B 109.5 . . ?
H30A C30 H30C 109.5 . . ?
H30B C30 H30C 109.5 . . ?

loop_
_geom_bond_atom_site_label_1
_geom_bond_atom_site_label_2
_geom_bond_distance
_geom_bond_site_symmetry_2
_geom_bond_publ_flag
Al1 Al1 2.6712(9) 3_667 ?
Al1 H1A 1.762(18) . ?
Al1 H1B 1.737(18) . ?
Al1 N1 1.9244(14) . ?
Al1 N3 1.9148(14) . ?
Al2 H1A 1.647(18) . ?
Al2 H2A 1.731(19) . ?
Al2 H2B 1.54(2) . ?
Al2 N2 1.9162(15) . ?
Al2 N4 1.9474(15) . ?
N1 C7 1.330(2) . ?
N1 C8 1.468(2) . ?
N2 C16 1.342(2) . ?
N2 C23 1.471(2) . ?
N3 C1 1.337(2) . ?
N3 C11 1.466(2) . ?
N4 C17 1.334(2) . ?
N4 C26 1.466(2) . ?
C1 C2 1.407(2) . ?
C1 C7 1.490(2) . ?
C2 H2 0.9500 . ?
C2 C3 1.387(3) . ?
C3 H3 0.9500 . ?
C3 C4 1.375(3) . ?
C4 H4 0.9500 . ?
C4 C5 1.378(3) . ?
C5 H5 0.9500 . ?
C5 C6 1.385(3) . ?
C6 H6 0.9500 . ?
C6 C7 1.413(2) . ?
C8 H8A 0.9900 . ?
C8 H8B 0.9900 . ?
C8 C9 1.526(3) . ?
C9 H9 1.0000 . ?
C9 C10 1.522(3) . ?
C9 C14 1.532(3) . ?
C10 H10A 0.9800 . ?
C10 H10B 0.9800 . ?
C10 H10C 0.9800 . ?
C11 H11A 0.9900 . ?
C11 H11B 0.9900 . ?
C11 C12 1.531(2) . ?
C12 H12 1.0000 . ?
C12 C13 1.522(2) . ?
C12 C15 1.524(3) . ?
C13 H13A 0.9800 . ?
C13 H13B 0.9800 . ?
C13 H13C 0.9800 . ?
C14 H14A 0.9800 . ?
C14 H14B 0.9800 . ?
C14 H14C 0.9800 . ?
C15 H15A 0.9800 . ?
C15 H15B 0.9800 . ?
C15 H15C 0.9800 . ?
C16 C17 1.481(2) . ?
C16 C22 1.409(3) . ?
C17 C18 1.416(3) . ?
C18 H18 0.9500 . ?
C18 C19 1.377(3) . ?
C19 H19 0.9500 . ?
C19 C20 1.379(3) . ?
C20 H20 0.9500 . ?
C20 C21 1.382(3) . ?
C21 H21 0.9500 . ?
C21 C22 1.379(3) . ?
C22 H22 0.9500 . ?
C23 H23A 0.9900 . ?
C23 H23B 0.9900 . ?
C23 C24 1.524(3) . ?
C24 H24 1.0000 . ?
C24 C25 1.520(3) . ?
C24 C29 1.520(3) . ?
C25 H25A 0.9800 . ?
C25 H25B 0.9800 . ?
C25 H25C 0.9800 . ?
C26 H26A 0.9900 . ?
C26 H26B 0.9900 . ?
C26 C27 1.531(3) . ?
C27 H27 1.0000 . ?
C27 C28 1.516(3) . ?
C27 C30 1.532(3) . ?
C28 H28A 0.9800 . ?
C28 H28B 0.9800 . ?
C28 H28C 0.9800 . ?
C29 H29A 0.9800 . ?
C29 H29B 0.9800 . ?
C29 H29C 0.9800 . ?
C30 H30A 0.9800 . ?
C30 H30B 0.9800 . ?
C30 H30C 0.9800 . ?

loop_
_geom_torsion_atom_site_label_1
_geom_torsion_atom_site_label_2
_geom_torsion_atom_site_label_3
_geom_torsion_atom_site_label_4
_geom_torsion
_geom_torsion_site_symmetry_1
_geom_torsion_site_symmetry_2
_geom_torsion_site_symmetry_3
_geom_torsion_site_symmetry_4
_geom_torsion_publ_flag
Al1 N1 C7 C1 -6.81(17) . . . . ?
Al1 N1 C7 C6 170.90(13) . . . . ?
Al1 N1 C8 C9 88.77(16) . . . . ?
Al1 N3 C1 C2 173.19(13) . . . . ?
Al1 N3 C1 C7 -3.55(17) . . . . ?
Al1 N3 C11 C12 108.08(14) . . . . ?
Al2 N2 C16 C17 4.66(19) . . . . ?
Al2 N2 C16 C22 -174.76(15) . . . . ?
Al2 N2 C23 C24 95.10(17) . . . . ?
Al2 N4 C17 C16 2.13(19) . . . . ?
Al2 N4 C17 C18 -175.43(14) . . . . ?
Al2 N4 C26 C27 -108.12(16) . . . . ?
N1 C8 C9 C10 69.7(2) . . . . ?
N1 C8 C9 C14 -165.93(16) . . . . ?
N2 C16 C17 N4 -4.3(2) . . . . ?
N2 C16 C17 C18 173.18(17) . . . . ?
N2 C16 C22 C21 -177.7(2) . . . . ?
N2 C23 C24 C25 172.37(18) . . . . ?
N2 C23 C24 C29 -66.0(2) . . . . ?
N3 C1 C2 C3 175.93(19) . . . . ?
N3 C1 C7 N1 6.7(2) . . . . ?
N3 C1 C7 C6 -170.97(16) . . . . ?
N3 C11 C12 C13 177.40(15) . . . . ?
N3 C11 C12 C15 -58.9(2) . . . . ?
N4 C17 C18 C19 -175.9(2) . . . . ?
N4 C26 C27 C28 65.5(2) . . . . ?
N4 C26 C27 C30 -172.51(17) . . . . ?
C1 N3 C11 C12 -75.4(2) . . . . ?
C1 C2 C3 C4 -2.4(4) . . . . ?
C2 C1 C7 N1 -169.95(16) . . . . ?
C2 C1 C7 C6 12.4(3) . . . . ?
C2 C3 C4 C5 3.5(4) . . . . ?
C3 C4 C5 C6 3.4(4) . . . . ?
C4 C5 C6 C7 -4.0(4) . . . . ?
C5 C6 C7 N1 176.81(19) . . . . ?
C5 C6 C7 C1 -5.7(3) . . . . ?
C7 N1 C8 C9 -97.90(19) . . . . ?
C7 C1 C2 C3 -7.7(3) . . . . ?
C8 N1 C7 C1 179.57(14) . . . . ?
C8 N1 C7 C6 -2.7(3) . . . . ?
C11 N3 C1 C2 -3.6(2) . . . . ?
C11 N3 C1 C7 179.71(13) . . . . ?
C16 N2 C23 C24 -85.3(2) . . . . ?
C16 C17 C18 C19 6.8(4) . . . . ?
C17 N4 C26 C27 77.1(2) . . . . ?
C17 C16 C22 C21 2.9(4) . . . . ?
C17 C18 C19 C20 -0.9(5) . . . . ?
C18 C19 C20 C21 -2.7(5) . . . . ?
C19 C20 C21 C22 0.6(5) . . . . ?
C20 C21 C22 C16 0.8(5) . . . . ?
C22 C16 C17 N4 175.07(18) . . . . ?
C22 C16 C17 C18 -7.4(3) . . . . ?
C23 N2 C16 C17 -174.93(15) . . . . ?
C23 N2 C16 C22 5.7(3) . . . . ?
C26 N4 C17 C16 177.30(15) . . . . ?
C26 N4 C17 C18 -0.3(3) . . . . ?

loop_
_smtbx_masks_void_nr
_smtbx_masks_void_average_x
_smtbx_masks_void_average_y
_smtbx_masks_void_average_z
_smtbx_masks_void_volume
_smtbx_masks_void_count_electrons
_smtbx_masks_void_content
1 0.000 0.613 -0.458 718.6 219.4 '4 THF'
